data_7715337
loop_
_publ_author_name
'Getreuer, Paul'
'Marretta, Laura'
'Toyoglu, Emine'
'D&#xf6;m&#xf6;t&#xf6;r, Orsolya'
'Hejl, Michaela'
'Prado-Roller, Alexander'
'Cseh, Klaudia'
'Legin, Anton A.'
'Jakupec, Michael A.'
'Barone, Giampaolo'
'Terenzi, Alessio'
'Keppler, Bernhard K.'
'Kandioller, Wolfgang'

_publ_section_title
;
 Investigating the anticancer potential of 4-phenylthiazole derived Ru(II)
 and Os(II) metalacycles.
;
_journal_issue 12
_journal_name_full 'Dalton transactions (Cambridge, England : 2003)'
_journal_page_first 5567
_journal_page_last 5579
_journal_paper_doi 10.1039/d4dt00245h
_journal_volume 53
_journal_year 2024
_chemical_formula_moiety 'C19 H19 Cl F N Ru S'
_chemical_formula_sum 'C19 H19 Cl F N Ru S'
_chemical_formula_weight 448.93
_space_group_crystal_system monoclinic
_space_group_IT_number 14
_space_group_name_Hall '-P 2yn'
_space_group_name_H-M_alt 'P 1 21/n 1'
_atom_sites_solution_hydrogens geom
_atom_sites_solution_primary dual
_audit_creation_date 2023-09-22
_audit_creation_method
;
Olex2 1.5
(compiled 2023.08.24 svn.re1ec1418 for OlexSys, GUI svn.r6817)
;
_audit_update_record
;
2023-09-22 deposited with the CCDC.	2024-02-19 downloaded from the CCDC.
;
_cell_angle_alpha 90
_cell_angle_beta 99.203(8)
_cell_angle_gamma 90
_cell_formula_units_Z 4
_cell_length_a 7.8645(8)
_cell_length_b 12.1266(14)
_cell_length_c 18.5026(17)
_cell_measurement_reflns_used 34251
_cell_measurement_temperature 100
_cell_measurement_theta_max 30.63
_cell_measurement_theta_min 2.01
_cell_volume 1741.9(3)
_computing_cell_refinement 'X-Area Recipe 1.37.0.0 (STOE, 2021)'
_computing_data_collection 'X-Area Pilatus3_SV 1.31.186.0 (STOE, 2022)'
_computing_data_reduction
;
X-Area Integrate 2.5.3.0 (STOE, 2021)
X-Area LANA 2.7.5.0 (STOE, 2022)
;
_computing_molecular_graphics 'Olex2 1.5 (Dolomanov et al., 2009)'
_computing_publication_material 'Olex2 1.5 (Dolomanov et al., 2009)'
_computing_structure_refinement 'SHELXL 2018/3 (Sheldrick, 2015)'
_computing_structure_solution 'SHELXT  (Sheldrick, 2015)'
_diffrn_ambient_temperature 100
_diffrn_detector 'EIGER2 500K'
_diffrn_detector_area_resol_mean 13.33
_diffrn_measured_fraction_theta_full 1.000
_diffrn_measured_fraction_theta_max 0.955
_diffrn_measurement_details '5587 frames, detector distance = 50 mm'
_diffrn_measurement_device 'Eulerian 4-circle diffractometer'
_diffrn_measurement_device_type 'STOE STADIVARI'
_diffrn_measurement_method 'rotation method, \w scans'
_diffrn_radiation_collimation '1.2 0.6 mm diameter'
_diffrn_radiation_monochromator 'Graded multilayer mirror'
_diffrn_radiation_probe x-ray
_diffrn_radiation_type 'Mo K\a'
_diffrn_radiation_wavelength 0.71073
_diffrn_reflns_av_R_equivalents 0.0540
_diffrn_reflns_av_unetI/netI 0.0919
_diffrn_reflns_Laue_measured_fraction_full 1.000
_diffrn_reflns_Laue_measured_fraction_max 0.955
_diffrn_reflns_limit_h_max 11
_diffrn_reflns_limit_h_min -11
_diffrn_reflns_limit_k_max 17
_diffrn_reflns_limit_k_min -17
_diffrn_reflns_limit_l_max 26
_diffrn_reflns_limit_l_min -26
_diffrn_reflns_number 48483
_diffrn_reflns_point_group_measured_fraction_full 1.000
_diffrn_reflns_point_group_measured_fraction_max 0.955
_diffrn_reflns_theta_full 25.242
_diffrn_reflns_theta_max 30.989
_diffrn_reflns_theta_min 2.016
_diffrn_source 'Axo Mo'
_diffrn_source_current 0.830
_diffrn_source_power 0.050
_diffrn_source_voltage 60
_exptl_absorpt_coefficient_mu 1.183
_exptl_absorpt_correction_T_max 0.8887
_exptl_absorpt_correction_T_min 0.8578
_exptl_absorpt_correction_type multi-scan
_exptl_absorpt_process_details
;
STOE LANA, absorption correction by scaling of reflection intensities.
J. Koziskova, F. Hahn, J. Richter, J. Kozisek, "Comparison of different
absorption corrections on the model structure of tetrakis(\m~2~-acetato)-
diaqua-di-copper(II)", Acta Chimica Slovaca, vol. 9, no. 2, 2016, pp. 136 - 140.
Afterwards a spherical absorption correction was performed within STOE LANA.
;
_exptl_crystal_colour 'clear orange'
_exptl_crystal_density_diffrn 1.712
_exptl_crystal_density_method 'not measured'
_exptl_crystal_description block
_exptl_crystal_F_000 904
_exptl_crystal_size_max 0.13
_exptl_crystal_size_mid 0.12
_exptl_crystal_size_min 0.1
_refine_diff_density_max 0.847
_refine_diff_density_min -1.725
_refine_diff_density_rms 0.165
_refine_ls_extinction_method none
_refine_ls_goodness_of_fit_ref 0.896
_refine_ls_hydrogen_treatment constr
_refine_ls_matrix_type full
_refine_ls_number_parameters 220
_refine_ls_number_reflns 5302
_refine_ls_number_restraints 0
_refine_ls_restrained_S_all 0.896
_refine_ls_R_factor_all 0.0489
_refine_ls_R_factor_gt 0.0271
_refine_ls_shift/su_max 0.001
_refine_ls_shift/su_mean 0.000
_refine_ls_structure_factor_coef Fsqd
_refine_ls_weighting_details 'w=1/[\s^2^(Fo^2^)+(0.0188P)^2^] where P=(Fo^2^+2Fc^2^)/3'
_refine_ls_weighting_scheme calc
_refine_ls_wR_factor_gt 0.0482
_refine_ls_wR_factor_ref 0.0507
_reflns_Friedel_coverage 0.000
_reflns_number_gt 3373
_reflns_number_total 5302
_reflns_threshold_expression 'I > 2\s(I)'
_cod_data_source_file d4dt00245h2.cif
_cod_data_source_block page087
_cod_depositor_comments 'Adding full bibliography for 7715333--7715339.cif.'
_cod_database_code 7715337
_shelx_space_group_comment
;
The symmetry employed for this shelxl refinement is uniquely defined
by the following loop, which should always be used as a source of
symmetry information in preference to the above space-group names.
They are only intended as comments.
;
_shelx_estimated_absorpt_t_max 0.891
_shelx_estimated_absorpt_t_min 0.861

loop_
_space_group_symop_operation_xyz
'x, y, z'
'-x+1/2, y+1/2, -z+1/2'
'-x, -y, -z'
'x-1/2, -y-1/2, z-1/2'

loop_
_atom_site_label
_atom_site_type_symbol
_atom_site_fract_x
_atom_site_fract_y
_atom_site_fract_z
_atom_site_U_iso_or_equiv
_atom_site_adp_type
_atom_site_occupancy
_atom_site_site_symmetry_order
_atom_site_calc_flag
_atom_site_refinement_flags_posn
_atom_site_refinement_flags_adp
_atom_site_refinement_flags_occupancy
_atom_site_disorder_assembly
_atom_site_disorder_group
Ru1 Ru 0.61245(2) 0.53297(2) 0.35217(2) 0.00869(5) Uani 1 1 d . . . . .
Cl1 Cl 0.31467(7) 0.49467(4) 0.36124(3) 0.01318(13) Uani 1 1 d . . . . .
S1 S 0.44130(9) 0.88995(5) 0.38040(3) 0.02258(15) Uani 1 1 d . . . . .
F1 F 0.44883(18) 0.44012(11) 0.06089(7) 0.0267(4) Uani 1 1 d . . . . .
N1 N 0.5370(2) 0.69700(14) 0.35260(9) 0.0105(4) Uani 1 1 d . . . . .
C1 C 0.5251(3) 0.56134(17) 0.24271(11) 0.0101(5) Uani 1 1 d . . . . .
C2 C 0.5196(3) 0.48624(18) 0.18512(11) 0.0142(5) Uani 1 1 d . . . . .
H2 H 0.563569 0.413727 0.194243 0.017 Uiso 1 1 calc R U . . .
C3 C 0.4502(3) 0.5178(2) 0.11496(12) 0.0187(6) Uani 1 1 d . . . . .
C4 C 0.3850(3) 0.6173(2) 0.09782(11) 0.0156(5) Uani 1 1 d . . . . .
H4 H 0.336367 0.634154 0.048713 0.019 Uiso 1 1 calc R U . . .
C5 C 0.3886(3) 0.69609(18) 0.15218(12) 0.0152(5) Uani 1 1 d . . . . .
H5 H 0.345895 0.768344 0.140728 0.018 Uiso 1 1 calc R U . . .
C6 C 0.4562(3) 0.66736(18) 0.22433(11) 0.0116(5) Uani 1 1 d . . . . .
C7 C 0.4606(3) 0.74237(18) 0.28575(11) 0.0125(5) Uani 1 1 d . . . . .
C8 C 0.4028(3) 0.84689(18) 0.29173(11) 0.0147(5) Uani 1 1 d . . . . .
H8 H 0.348201 0.890139 0.251848 0.018 Uiso 1 1 calc R U . . .
C9 C 0.5358(3) 0.76668(19) 0.40679(12) 0.0164(5) Uani 1 1 d . . . . .
H9 H 0.583152 0.750029 0.456084 0.020 Uiso 1 1 calc R U . . .
C10 C 0.6930(3) 0.36491(18) 0.38976(11) 0.0113(5) Uani 1 1 d . . . . .
C11 C 0.7833(3) 0.39811(18) 0.33370(11) 0.0115(5) Uani 1 1 d . . . . .
H11 H 0.783004 0.351882 0.292231 0.014 Uiso 1 1 calc R U . . .
C12 C 0.8749(3) 0.49924(17) 0.33788(12) 0.0120(5) Uani 1 1 d . . . . .
H12 H 0.933600 0.520246 0.298972 0.014 Uiso 1 1 calc R U . . .
C13 C 0.8798(3) 0.56875(18) 0.39899(11) 0.0118(5) Uani 1 1 d . . . . .
C14 C 0.7993(3) 0.53205(19) 0.45857(11) 0.0127(5) Uani 1 1 d . . . . .
H14 H 0.809197 0.574724 0.502101 0.015 Uiso 1 1 calc R U . . .
C15 C 0.7064(3) 0.43396(17) 0.45307(11) 0.0111(5) Uani 1 1 d . . . . .
H15 H 0.650258 0.412181 0.492573 0.013 Uiso 1 1 calc R U . . .
C16 C 0.5840(3) 0.26223(18) 0.38619(11) 0.0123(5) Uani 1 1 d . . . . .
H16 H 0.475458 0.282235 0.404780 0.015 Uiso 1 1 calc R U . . .
C17 C 0.5322(3) 0.21540(18) 0.30947(11) 0.0180(5) Uani 1 1 d . . . . .
H17A H 0.471917 0.272186 0.277430 0.027 Uiso 1 1 calc R U . . .
H17B H 0.455797 0.151977 0.311379 0.027 Uiso 1 1 calc R U . . .
H17C H 0.635468 0.191896 0.290224 0.027 Uiso 1 1 calc R U . . .
C18 C 0.6755(3) 0.17467(18) 0.43792(12) 0.0198(6) Uani 1 1 d . . . . .
H18A H 0.596912 0.112910 0.441444 0.030 Uiso 1 1 calc R U . . .
H18B H 0.710873 0.206946 0.486558 0.030 Uiso 1 1 calc R U . . .
H18C H 0.777418 0.148085 0.418879 0.030 Uiso 1 1 calc R U . . .
C19 C 0.9708(3) 0.67782(18) 0.40256(11) 0.0169(5) Uani 1 1 d . . . . .
H19A H 0.962461 0.708497 0.353120 0.025 Uiso 1 1 calc R U . . .
H19B H 1.092283 0.667540 0.423536 0.025 Uiso 1 1 calc R U . . .
H19C H 0.917086 0.728664 0.433365 0.025 Uiso 1 1 calc R U . . .

loop_
_atom_site_aniso_label
_atom_site_aniso_U_11
_atom_site_aniso_U_22
_atom_site_aniso_U_33
_atom_site_aniso_U_23
_atom_site_aniso_U_13
_atom_site_aniso_U_12
Ru1 0.00796(8) 0.00935(9) 0.00862(9) -0.00030(9) 0.00089(6) 0.00114(9)
Cl1 0.0093(3) 0.0166(3) 0.0139(3) -0.0024(2) 0.0025(2) -0.0003(2)
S1 0.0287(4) 0.0152(3) 0.0238(4) -0.0034(3) 0.0041(3) 0.0052(3)
F1 0.0393(9) 0.0260(9) 0.0147(7) -0.0047(6) 0.0038(6) -0.0033(7)
N1 0.0071(10) 0.0099(10) 0.0145(10) -0.0011(8) 0.0021(8) -0.0008(8)
C1 0.0051(11) 0.0143(13) 0.0111(12) 0.0005(8) 0.0022(9) -0.0018(9)
C2 0.0155(12) 0.0126(13) 0.0148(12) 0.0008(9) 0.0037(10) -0.0033(10)
C3 0.0219(13) 0.0257(15) 0.0095(12) -0.0080(10) 0.0056(10) -0.0088(12)
C4 0.0091(12) 0.0301(15) 0.0066(12) -0.0036(10) -0.0021(9) -0.0011(11)
C5 0.0112(11) 0.0175(12) 0.0168(12) 0.0055(11) 0.0020(9) 0.0033(11)
C6 0.0059(11) 0.0157(13) 0.0136(12) 0.0017(9) 0.0031(9) -0.0005(10)
C7 0.0072(12) 0.0161(13) 0.0138(12) 0.0037(9) 0.0004(9) 0.0010(10)
C8 0.0145(13) 0.0162(13) 0.0132(12) 0.0045(9) 0.0018(10) 0.0021(10)
C9 0.0162(13) 0.0149(13) 0.0176(13) -0.0012(10) 0.0018(10) 0.0019(10)
C10 0.0075(12) 0.0128(12) 0.0132(12) 0.0016(9) 0.0006(9) 0.0045(9)
C11 0.0098(12) 0.0129(12) 0.0120(12) 0.0011(9) 0.0025(9) 0.0062(10)
C12 0.0065(11) 0.0128(13) 0.0169(13) 0.0044(9) 0.0028(9) 0.0040(9)
C13 0.0074(12) 0.0119(12) 0.0145(12) 0.0020(9) -0.0029(9) 0.0026(9)
C14 0.0096(11) 0.0154(12) 0.0112(11) -0.0005(10) -0.0043(8) 0.0012(11)
C15 0.0099(12) 0.0136(12) 0.0097(12) 0.0037(9) 0.0008(9) 0.0019(9)
C16 0.0110(12) 0.0113(12) 0.0153(12) -0.0005(9) 0.0038(10) 0.0018(10)
C17 0.0200(14) 0.0163(13) 0.0180(13) -0.0030(10) 0.0043(11) -0.0043(11)
C18 0.0209(14) 0.0122(13) 0.0267(14) 0.0025(11) 0.0048(11) -0.0002(11)
C19 0.0125(13) 0.0188(14) 0.0183(13) 0.0006(10) -0.0002(10) -0.0011(11)

loop_
_atom_type_symbol
_atom_type_description
_atom_type_scat_dispersion_real
_atom_type_scat_dispersion_imag
_atom_type_scat_source
C C 0.0033 0.0016 'International Tables Vol C Tables 4.2.6.8 and 6.1.1.4'
H H 0.0000 0.0000 'International Tables Vol C Tables 4.2.6.8 and 6.1.1.4'
Cl Cl 0.1484 0.1585 'International Tables Vol C Tables 4.2.6.8 and 6.1.1.4'
F F 0.0171 0.0103 'International Tables Vol C Tables 4.2.6.8 and 6.1.1.4'
N N 0.0061 0.0033 'International Tables Vol C Tables 4.2.6.8 and 6.1.1.4'
Ru Ru -1.2594 0.8363 'International Tables Vol C Tables 4.2.6.8 and 6.1.1.4'
S S 0.1246 0.1234 'International Tables Vol C Tables 4.2.6.8 and 6.1.1.4'

loop_
_geom_angle_atom_site_label_1
_geom_angle_atom_site_label_2
_geom_angle_atom_site_label_3
_geom_angle
_geom_angle_site_symmetry_1
_geom_angle_site_symmetry_3
_geom_angle_publ_flag
N1 Ru1 Cl1 84.46(5) . . ?
N1 Ru1 C10 161.58(7) . . ?
N1 Ru1 C11 154.66(8) . . ?
N1 Ru1 C12 117.44(7) . . ?
N1 Ru1 C13 93.76(7) . . ?
N1 Ru1 C14 98.50(7) . . ?
N1 Ru1 C15 124.47(7) . . ?
C1 Ru1 Cl1 85.75(6) . . ?
C1 Ru1 N1 78.07(7) . . ?
C1 Ru1 C10 119.75(8) . . ?
C1 Ru1 C11 95.06(8) . . ?
C1 Ru1 C12 94.95(8) . . ?
C1 Ru1 C13 120.32(8) . . ?
C1 Ru1 C14 157.64(8) . . ?
C1 Ru1 C15 157.06(8) . . ?
C10 Ru1 Cl1 91.89(6) . . ?
C10 Ru1 C14 66.94(8) . . ?
C10 Ru1 C15 37.43(7) . . ?
C11 Ru1 Cl1 119.67(6) . . ?
C11 Ru1 C10 37.36(7) . . ?
C11 Ru1 C13 68.45(8) . . ?
C11 Ru1 C14 78.55(8) . . ?
C11 Ru1 C15 66.37(8) . . ?
C12 Ru1 Cl1 157.81(6) . . ?
C12 Ru1 C10 68.49(8) . . ?
C12 Ru1 C11 38.14(7) . . ?
C12 Ru1 C13 37.73(8) . . ?
C12 Ru1 C14 66.74(8) . . ?
C12 Ru1 C15 78.84(8) . . ?
C13 Ru1 Cl1 153.01(6) . . ?
C13 Ru1 C10 81.34(8) . . ?
C13 Ru1 C14 37.40(7) . . ?
C13 Ru1 C15 66.94(8) . . ?
C14 Ru1 Cl1 116.12(6) . . ?
C15 Ru1 Cl1 91.91(6) . . ?
C15 Ru1 C14 35.98(7) . . ?
C8 S1 C9 90.54(11) . . ?
C7 N1 Ru1 117.14(13) . . ?
C9 N1 Ru1 131.05(15) . . ?
C9 N1 C7 111.58(19) . . ?
C2 C1 Ru1 127.26(16) . . ?
C2 C1 C6 116.42(19) . . ?
C6 C1 Ru1 116.26(15) . . ?
C1 C2 H2 120.1 . . ?
C3 C2 C1 119.8(2) . . ?
C3 C2 H2 120.1 . . ?
F1 C3 C2 116.8(2) . . ?
C4 C3 F1 119.4(2) . . ?
C4 C3 C2 123.8(2) . . ?
C3 C4 H4 120.3 . . ?
C3 C4 C5 119.4(2) . . ?
C5 C4 H4 120.3 . . ?
C4 C5 H5 120.6 . . ?
C4 C5 C6 118.8(2) . . ?
C6 C5 H5 120.6 . . ?
C1 C6 C7 114.88(19) . . ?
C5 C6 C1 121.8(2) . . ?
C5 C6 C7 123.3(2) . . ?
N1 C7 C6 113.52(19) . . ?
C8 C7 N1 113.42(19) . . ?
C8 C7 C6 133.0(2) . . ?
S1 C8 H8 124.6 . . ?
C7 C8 S1 110.78(16) . . ?
C7 C8 H8 124.6 . . ?
S1 C9 H9 123.2 . . ?
N1 C9 S1 113.68(17) . . ?
N1 C9 H9 123.2 . . ?
C11 C10 Ru1 69.97(12) . . ?
C11 C10 C15 117.2(2) . . ?
C11 C10 C16 123.71(19) . . ?
C15 C10 Ru1 72.43(12) . . ?
C15 C10 C16 119.13(19) . . ?
C16 C10 Ru1 127.95(15) . . ?
Ru1 C11 H11 130.4 . . ?
C10 C11 Ru1 72.67(12) . . ?
C10 C11 H11 119.4 . . ?
C10 C11 C12 121.3(2) . . ?
C12 C11 Ru1 70.30(12) . . ?
C12 C11 H11 119.4 . . ?
Ru1 C12 H12 129.1 . . ?
C11 C12 Ru1 71.56(12) . . ?
C11 C12 H12 119.6 . . ?
C13 C12 Ru1 72.06(12) . . ?
C13 C12 C11 120.7(2) . . ?
C13 C12 H12 119.6 . . ?
C12 C13 Ru1 70.21(12) . . ?
C12 C13 C14 118.4(2) . . ?
C12 C13 C19 121.0(2) . . ?
C14 C13 Ru1 74.15(12) . . ?
C14 C13 C19 120.5(2) . . ?
C19 C13 Ru1 127.91(15) . . ?
Ru1 C14 H14 133.6 . . ?
C13 C14 Ru1 68.45(11) . . ?
C13 C14 H14 119.9 . . ?
C15 C14 Ru1 71.33(11) . . ?
C15 C14 C13 120.2(2) . . ?
C15 C14 H14 119.9 . . ?
Ru1 C15 H15 131.1 . . ?
C10 C15 Ru1 70.14(11) . . ?
C10 C15 H15 119.0 . . ?
C14 C15 Ru1 72.69(12) . . ?
C14 C15 C10 122.0(2) . . ?
C14 C15 H15 119.0 . . ?
C10 C16 H16 107.2 . . ?
C10 C16 C17 114.50(18) . . ?
C10 C16 C18 109.79(17) . . ?
C17 C16 H16 107.2 . . ?
C17 C16 C18 110.69(18) . . ?
C18 C16 H16 107.2 . . ?
C16 C17 H17A 109.5 . . ?
C16 C17 H17B 109.5 . . ?
C16 C17 H17C 109.5 . . ?
H17A C17 H17B 109.5 . . ?
H17A C17 H17C 109.5 . . ?
H17B C17 H17C 109.5 . . ?
C16 C18 H18A 109.5 . . ?
C16 C18 H18B 109.5 . . ?
C16 C18 H18C 109.5 . . ?
H18A C18 H18B 109.5 . . ?
H18A C18 H18C 109.5 . . ?
H18B C18 H18C 109.5 . . ?
C13 C19 H19A 109.5 . . ?
C13 C19 H19B 109.5 . . ?
C13 C19 H19C 109.5 . . ?
H19A C19 H19B 109.5 . . ?
H19A C19 H19C 109.5 . . ?
H19B C19 H19C 109.5 . . ?

loop_
_geom_bond_atom_site_label_1
_geom_bond_atom_site_label_2
_geom_bond_distance
_geom_bond_site_symmetry_2
_geom_bond_publ_flag
Ru1 Cl1 2.4195(6) . ?
Ru1 N1 2.0760(18) . ?
Ru1 C1 2.061(2) . ?
Ru1 C10 2.213(2) . ?
Ru1 C11 2.178(2) . ?
Ru1 C12 2.162(2) . ?
Ru1 C13 2.186(2) . ?
Ru1 C14 2.2605(19) . ?
Ru1 C15 2.243(2) . ?
S1 C8 1.702(2) . ?
S1 C9 1.706(2) . ?
F1 C3 1.373(2) . ?
N1 C7 1.399(2) . ?
N1 C9 1.312(3) . ?
C1 C2 1.397(3) . ?
C1 C6 1.415(3) . ?
C2 H2 0.9500 . ?
C2 C3 1.379(3) . ?
C3 C4 1.329(3) . ?
C4 H4 0.9500 . ?
C4 C5 1.385(3) . ?
C5 H5 0.9500 . ?
C5 C6 1.400(3) . ?
C6 C7 1.452(3) . ?
C7 C8 1.357(3) . ?
C8 H8 0.9500 . ?
C9 H9 0.9500 . ?
C10 C11 1.407(3) . ?
C10 C15 1.430(3) . ?
C10 C16 1.507(3) . ?
C11 H11 0.9500 . ?
C11 C12 1.418(3) . ?
C12 H12 0.9500 . ?
C12 C13 1.406(3) . ?
C13 C14 1.427(3) . ?
C13 C19 1.500(3) . ?
C14 H14 0.9500 . ?
C14 C15 1.391(3) . ?
C15 H15 0.9500 . ?
C16 H16 1.0000 . ?
C16 C17 1.523(3) . ?
C16 C18 1.530(3) . ?
C17 H17A 0.9800 . ?
C17 H17B 0.9800 . ?
C17 H17C 0.9800 . ?
C18 H18A 0.9800 . ?
C18 H18B 0.9800 . ?
C18 H18C 0.9800 . ?
C19 H19A 0.9800 . ?
C19 H19B 0.9800 . ?
C19 H19C 0.9800 . ?

loop_
_geom_torsion_atom_site_label_1
_geom_torsion_atom_site_label_2
_geom_torsion_atom_site_label_3
_geom_torsion_atom_site_label_4
_geom_torsion
_geom_torsion_site_symmetry_1
_geom_torsion_site_symmetry_2
_geom_torsion_site_symmetry_3
_geom_torsion_site_symmetry_4
_geom_torsion_publ_flag
Ru1 N1 C7 C6 -3.8(2) . . . . ?
Ru1 N1 C7 C8 175.04(15) . . . . ?
Ru1 N1 C9 S1 -173.76(11) . . . . ?
Ru1 C1 C2 C3 177.34(16) . . . . ?
Ru1 C1 C6 C5 -178.34(17) . . . . ?
Ru1 C1 C6 C7 1.3(3) . . . . ?
Ru1 C10 C11 C12 52.92(18) . . . . ?
Ru1 C10 C15 C14 -53.22(19) . . . . ?
Ru1 C10 C16 C17 71.7(2) . . . . ?
Ru1 C10 C16 C18 -163.06(15) . . . . ?
Ru1 C11 C12 C13 54.85(18) . . . . ?
Ru1 C12 C13 C14 58.36(17) . . . . ?
Ru1 C12 C13 C19 -123.1(2) . . . . ?
Ru1 C13 C14 C15 51.12(18) . . . . ?
Ru1 C14 C15 C10 52.10(18) . . . . ?
F1 C3 C4 C5 -179.1(2) . . . . ?
N1 C7 C8 S1 -0.3(3) . . . . ?
C1 C2 C3 F1 179.97(19) . . . . ?
C1 C2 C3 C4 -0.5(4) . . . . ?
C1 C6 C7 N1 1.6(3) . . . . ?
C1 C6 C7 C8 -177.0(2) . . . . ?
C2 C1 C6 C5 -0.9(3) . . . . ?
C2 C1 C6 C7 178.72(19) . . . . ?
C2 C3 C4 C5 1.4(4) . . . . ?
C3 C4 C5 C6 -2.0(3) . . . . ?
C4 C5 C6 C1 1.8(3) . . . . ?
C4 C5 C6 C7 -177.8(2) . . . . ?
C5 C6 C7 N1 -178.8(2) . . . . ?
C5 C6 C7 C8 2.7(4) . . . . ?
C6 C1 C2 C3 0.3(3) . . . . ?
C6 C7 C8 S1 178.2(2) . . . . ?
C7 N1 C9 S1 0.5(2) . . . . ?
C8 S1 C9 N1 -0.59(18) . . . . ?
C9 S1 C8 C7 0.51(18) . . . . ?
C9 N1 C7 C6 -178.91(18) . . . . ?
C9 N1 C7 C8 -0.1(3) . . . . ?
C10 C11 C12 Ru1 -53.99(18) . . . . ?
C10 C11 C12 C13 0.9(3) . . . . ?
C11 C10 C15 Ru1 55.52(16) . . . . ?
C11 C10 C15 C14 2.3(3) . . . . ?
C11 C10 C16 C17 -18.2(3) . . . . ?
C11 C10 C16 C18 107.0(2) . . . . ?
C11 C12 C13 Ru1 -54.62(18) . . . . ?
C11 C12 C13 C14 3.7(3) . . . . ?
C11 C12 C13 C19 -177.68(19) . . . . ?
C12 C13 C14 Ru1 -56.38(17) . . . . ?
C12 C13 C14 C15 -5.3(3) . . . . ?
C13 C14 C15 Ru1 -49.83(18) . . . . ?
C13 C14 C15 C10 2.3(3) . . . . ?
C15 C10 C11 Ru1 -56.76(17) . . . . ?
C15 C10 C11 C12 -3.8(3) . . . . ?
C15 C10 C16 C17 161.52(18) . . . . ?
C15 C10 C16 C18 -73.3(2) . . . . ?
C16 C10 C11 Ru1 122.9(2) . . . . ?
C16 C10 C11 C12 175.85(19) . . . . ?
C16 C10 C15 Ru1 -124.19(19) . . . . ?
C16 C10 C15 C14 -177.42(19) . . . . ?
C19 C13 C14 Ru1 125.0(2) . . . . ?
C19 C13 C14 C15 176.1(2) . . . . ?
